data_2223561
loop_
_publ_author_name
'Li, Wenkuan'
'Yin, Handong'
'Wen, Liyuan'
'Li, Kang'
'Fan, Weidong'

_publ_section_title
;
 3,3'-Oxybi[isobenzofuran-1(3<i>H</i>)-one]
;
_journal_coeditor_code SJ2658
_journal_issue 10
_journal_name_full 'Acta Crystallographica Section E'
_journal_page_first o2577
_journal_paper_doi 10.1107/S1600536809038914
_journal_volume 65
_journal_year 2009
_chemical_formula_iupac 'C16 H10 O5'
_chemical_formula_moiety 'C16 H10 O5'
_chemical_formula_sum 'C16 H10 O5'
_chemical_formula_weight 282.24
_chemical_name_systematic
;
3,3'-Oxybi[isobenzofuran-1(3<i>H</i>)-one]
;
_space_group_IT_number 7
_symmetry_cell_setting monoclinic
_symmetry_space_group_name_Hall 'P -2yac'
_symmetry_space_group_name_H-M 'P 1 n 1'
_atom_sites_solution_hydrogens geom
_atom_sites_solution_primary direct
_atom_sites_solution_secondary difmap
_audit_creation_method SHELXL-97
_cell_angle_alpha 90.00
_cell_angle_beta 91.3340(10)
_cell_angle_gamma 90.00
_cell_formula_units_Z 2
_cell_length_a 4.4449(6)
_cell_length_b 6.4937(8)
_cell_length_c 22.222(2)
_cell_measurement_reflns_used 1280
_cell_measurement_temperature 298(2)
_cell_measurement_theta_max 22.95
_cell_measurement_theta_min 2.749
_cell_volume 641.24(13)
_computing_cell_refinement 'SAINT (Siemens, 1996)'
_computing_data_collection 'SMART (Siemens, 1996)'
_computing_data_reduction 'SAINT (Siemens, 1996)'
_computing_molecular_graphics 'SHELXTL (Sheldrick, 2008)'
_computing_publication_material 'SHELXTL (Sheldrick, 2008)'
_computing_structure_refinement 'SHELXL97 (Sheldrick, 2008)'
_computing_structure_solution 'SHELXS97 (Sheldrick, 2008)'
_diffrn_ambient_temperature 298(2)
_diffrn_measured_fraction_theta_full 0.997
_diffrn_measured_fraction_theta_max 0.997
_diffrn_measurement_device_type 'Siemens SMART CCD area-detector'
_diffrn_measurement_method '\f and \w'
_diffrn_radiation_monochromator graphite
_diffrn_radiation_source 'fine-focus sealed tube'
_diffrn_radiation_type MoK\a
_diffrn_radiation_wavelength 0.71073
_diffrn_reflns_av_R_equivalents 0.0246
_diffrn_reflns_av_sigmaI/netI 0.0266
_diffrn_reflns_limit_h_max 5
_diffrn_reflns_limit_h_min -3
_diffrn_reflns_limit_k_max 7
_diffrn_reflns_limit_k_min -7
_diffrn_reflns_limit_l_max 26
_diffrn_reflns_limit_l_min -26
_diffrn_reflns_number 3081
_diffrn_reflns_theta_full 25.01
_diffrn_reflns_theta_max 25.01
_diffrn_reflns_theta_min 1.83
_diffrn_standards_number 0
_exptl_absorpt_coefficient_mu 0.110
_exptl_absorpt_correction_T_max 0.9880
_exptl_absorpt_correction_T_min 0.9532
_exptl_absorpt_correction_type multi-scan
_exptl_absorpt_process_details '(SADABS; Sheldrick, 1996)'
_exptl_crystal_colour colorless
_exptl_crystal_density_diffrn 1.462
_exptl_crystal_density_method 'not measured'
_exptl_crystal_description block
_exptl_crystal_F_000 292
_exptl_crystal_size_max 0.44
_exptl_crystal_size_mid 0.29
_exptl_crystal_size_min 0.11
_refine_diff_density_max 0.132
_refine_diff_density_min -0.131
_refine_ls_extinction_method none
_refine_ls_goodness_of_fit_ref 1.008
_refine_ls_hydrogen_treatment constr
_refine_ls_matrix_type full
_refine_ls_number_parameters 190
_refine_ls_number_reflns 1139
_refine_ls_number_restraints 2
_refine_ls_restrained_S_all 1.007
_refine_ls_R_factor_all 0.0408
_refine_ls_R_factor_gt 0.0311
_refine_ls_shift/su_max_lt 0.001
_refine_ls_shift/su_mean 0.000
_refine_ls_structure_factor_coef Fsqd
_refine_ls_weighting_details 'calc w=1/[\s^2^(Fo^2^)+(0.0502P)^2^+0.0032P] where P=(Fo^2^+2Fc^2^)/3'
_refine_ls_weighting_scheme calc
_refine_ls_wR_factor_gt 0.0719
_refine_ls_wR_factor_ref 0.0780
_reflns_number_gt 972
_reflns_number_total 1139
_reflns_threshold_expression I>2\s(I)
_cod_data_source_file sj2658.cif
_cod_data_source_block I
_cod_depositor_comments
;
The following automatic conversions were performed:
'_symmetry_cell_setting' value 'Monoclinic' changed to 'monoclinic'
according to '/home/saulius/struct/CIF-dictionaries/cif_core.dic'
dictionary named 'cif_core.dic' version 2.4.1 from 2010-06-29.

Automatic conversion script
Id: cif_fix_enum 1527 2010-12-29 10:47:43Z saulius 

The following automatic conversions were performed:

'_symmetry_cell_setting' value 'Monoclinic' changed to 'monoclinic'
according to /home/saulius/struct/CIF-dictionaries/cif_core.dic
dictionary named 'cif_core.dic' version 2.4.1 from 2010-06-29.

Automatic conversion script
Id: cif_fix_values 1715 2011-07-08 13:25:40Z adriana 
;
_cod_original_cell_volume 641.25(13)
_cod_original_sg_symbol_Hall '-P 2yac'
_cod_original_sg_symbol_H-M 'P n'
_cod_database_code 2223561
_cod_database_fobs_code 2223561

loop_
_symmetry_equiv_pos_as_xyz
'x, y, z'
'x+1/2, -y, z+1/2'

loop_
_atom_site_type_symbol
_atom_site_label
_atom_site_fract_x
_atom_site_fract_y
_atom_site_fract_z
_atom_site_U_iso_or_equiv
_atom_site_adp_type
_atom_site_calc_flag
_atom_site_refinement_flags
_atom_site_occupancy
_atom_site_disorder_assembly
_atom_site_disorder_group
O O1 0.4119(4) 0.1516(3) 0.04946(8) 0.0445(5) Uani d . 1 . .
O O2 0.7298(5) 0.4086(3) 0.01338(9) 0.0511(6) Uani d . 1 . .
O O3 0.7306(7) 0.7164(3) -0.03192(13) 0.0742(8) Uani d . 1 . .
O O4 0.6010(5) 0.2116(3) 0.14674(10) 0.0581(6) Uani d . 1 . .
O O5 0.4721(8) 0.2569(4) 0.24282(12) 0.0859(9) Uani d . 1 . .
C C1 0.6000(7) 0.2076(5) 0.00288(13) 0.0401(7) Uani d . 1 . .
H H1 0.7583 0.1044 -0.0022 0.048 Uiso calc R 1 . .
C C2 0.6456(7) 0.5423(5) -0.03175(14) 0.0494(8) Uani d . 1 . .
C C3 0.4189(7) 0.2325(4) -0.05400(13) 0.0414(7) Uani d . 1 . .
C C4 0.4482(7) 0.4308(5) -0.07433(13) 0.0445(7) Uani d . 1 . .
C C5 0.3011(8) 0.4956(6) -0.12687(14) 0.0555(9) Uani d . 1 . .
H H5 0.3231 0.6295 -0.1409 0.067 Uiso calc R 1 . .
C C6 0.1225(9) 0.3563(6) -0.15739(15) 0.0620(10) Uani d . 1 . .
H H6 0.0207 0.3965 -0.1925 0.074 Uiso calc R 1 . .
C C7 0.0922(9) 0.1584(6) -0.13675(16) 0.0598(9) Uani d . 1 . .
H H7 -0.0305 0.0669 -0.1582 0.072 Uiso calc R 1 . .
C C8 0.2407(7) 0.0915(5) -0.08456(14) 0.0499(8) Uani d . 1 . .
H H8 0.2207 -0.0430 -0.0708 0.060 Uiso calc R 1 . .
C C9 0.5534(7) 0.0616(5) 0.10002(14) 0.0443(7) Uani d . 1 . .
H H9 0.7448 -0.0014 0.0890 0.053 Uiso calc R 1 . .
C C10 0.4522(8) 0.1563(5) 0.19777(15) 0.0561(9) Uani d . 1 . .
C C11 0.3520(6) -0.0951(4) 0.12751(13) 0.0383(7) Uani d . 1 . .
C C12 0.2908(6) -0.0361(5) 0.18517(12) 0.0398(7) Uani d . 1 . .
C C13 0.1088(8) -0.1539(6) 0.22104(14) 0.0527(8) Uani d . 1 . .
H H13 0.0671 -0.1132 0.2601 0.063 Uiso calc R 1 . .
C C14 -0.0088(8) -0.3326(5) 0.19756(16) 0.0567(9) Uani d . 1 . .
H H14 -0.1309 -0.4152 0.2209 0.068 Uiso calc R 1 . .
C C15 0.0531(8) -0.3905(5) 0.13930(15) 0.0565(9) Uani d . 1 . .
H H15 -0.0294 -0.5119 0.1240 0.068 Uiso calc R 1 . .
C C16 0.2336(7) -0.2733(5) 0.10336(14) 0.0475(8) Uani d . 1 . .
H H16 0.2740 -0.3131 0.0642 0.057 Uiso calc R 1 . .

loop_
_atom_site_aniso_label
_atom_site_aniso_U_11
_atom_site_aniso_U_22
_atom_site_aniso_U_33
_atom_site_aniso_U_12
_atom_site_aniso_U_13
_atom_site_aniso_U_23
O1 0.0407(11) 0.0523(13) 0.0405(11) 0.0026(9) 0.0024(9) 0.0118(10)
O2 0.0571(13) 0.0440(13) 0.0520(12) -0.0096(11) -0.0019(10) 0.0043(11)
O3 0.097(2) 0.0396(14) 0.0862(17) -0.0174(15) 0.0044(15) 0.0040(13)
O4 0.0705(15) 0.0480(13) 0.0551(14) -0.0231(12) -0.0137(11) 0.0084(11)
O5 0.132(3) 0.0649(18) 0.0596(15) -0.0248(17) -0.0195(16) -0.0118(14)
C1 0.0425(17) 0.0349(15) 0.0430(16) -0.0007(13) 0.0061(13) 0.0023(13)
C2 0.055(2) 0.0401(19) 0.0534(18) -0.0032(15) 0.0119(16) 0.0017(16)
C3 0.0455(17) 0.0412(17) 0.0382(15) 0.0043(15) 0.0114(13) -0.0021(14)
C4 0.0517(18) 0.0407(17) 0.0416(16) 0.0028(15) 0.0144(14) 0.0031(14)
C5 0.070(2) 0.0505(19) 0.0468(18) 0.0112(18) 0.0135(17) 0.0141(17)
C6 0.068(2) 0.076(3) 0.0421(19) 0.012(2) 0.0024(17) 0.0031(18)
C7 0.060(2) 0.073(3) 0.0467(18) -0.0015(18) 0.0011(16) -0.0067(19)
C8 0.056(2) 0.0453(19) 0.0483(18) -0.0011(16) 0.0072(15) -0.0006(15)
C9 0.0421(16) 0.0425(18) 0.0479(17) -0.0022(14) -0.0052(13) 0.0075(14)
C10 0.072(2) 0.0447(19) 0.051(2) -0.0063(17) -0.0157(18) 0.0046(17)
C11 0.0325(14) 0.0384(17) 0.0437(16) 0.0012(13) -0.0046(12) 0.0066(13)
C12 0.0415(15) 0.0410(17) 0.0367(15) -0.0018(14) -0.0058(12) 0.0053(13)
C13 0.0552(19) 0.064(2) 0.0389(16) -0.0008(18) -0.0001(14) 0.0066(16)
C14 0.054(2) 0.056(2) 0.060(2) -0.0156(17) 0.0015(17) 0.0150(17)
C15 0.062(2) 0.0431(18) 0.064(2) -0.0142(17) -0.0052(17) 0.0016(17)
C16 0.0485(19) 0.0449(18) 0.0490(18) -0.0032(15) -0.0011(15) -0.0036(15)

loop_
_atom_type_symbol
_atom_type_description
_atom_type_scat_dispersion_real
_atom_type_scat_dispersion_imag
_atom_type_scat_source
C C 0.0033 0.0016 'International Tables Vol C Tables 4.2.6.8 and 6.1.1.4'
H H 0.0000 0.0000 'International Tables Vol C Tables 4.2.6.8 and 6.1.1.4'
O O 0.0106 0.0060 'International Tables Vol C Tables 4.2.6.8 and 6.1.1.4'

loop_
_geom_angle_atom_site_label_1
_geom_angle_atom_site_label_2
_geom_angle_atom_site_label_3
_geom_angle_site_symmetry_1
_geom_angle_site_symmetry_3
_geom_angle
_geom_angle_publ_flag
C1 O1 C9 . . 116.0(2) ?
C2 O2 C1 . . 110.6(2) ?
C10 O4 C9 . . 110.7(2) ?
O1 C1 O2 . . 111.1(2) ?
O1 C1 C3 . . 109.6(2) ?
O2 C1 C3 . . 104.2(2) ?
O1 C1 H1 . . 110.6 ?
O2 C1 H1 . . 110.6 ?
C3 C1 H1 . . 110.6 ?
O3 C2 O2 . . 121.4(3) ?
O3 C2 C4 . . 130.6(3) ?
O2 C2 C4 . . 108.0(2) ?
C4 C3 C8 . . 121.3(3) ?
C4 C3 C1 . . 109.1(3) ?
C8 C3 C1 . . 129.6(3) ?
C3 C4 C5 . . 120.9(3) ?
C3 C4 C2 . . 108.1(3) ?
C5 C4 C2 . . 130.9(3) ?
C6 C5 C4 . . 118.1(3) ?
C6 C5 H5 . . 121.0 ?
C4 C5 H5 . . 121.0 ?
C7 C6 C5 . . 120.8(3) ?
C7 C6 H6 . . 119.6 ?
C5 C6 H6 . . 119.6 ?
C6 C7 C8 . . 121.5(4) ?
C6 C7 H7 . . 119.2 ?
C8 C7 H7 . . 119.2 ?
C3 C8 C7 . . 117.3(3) ?
C3 C8 H8 . . 121.3 ?
C7 C8 H8 . . 121.3 ?
O1 C9 O4 . . 110.6(2) ?
O1 C9 C11 . . 110.4(2) ?
O4 C9 C11 . . 104.2(2) ?
O1 C9 H9 . . 110.5 ?
O4 C9 H9 . . 110.5 ?
C11 C9 H9 . . 110.5 ?
O5 C10 O4 . . 121.4(3) ?
O5 C10 C12 . . 130.7(3) ?
O4 C10 C12 . . 107.9(3) ?
C12 C11 C16 . . 121.1(3) ?
C12 C11 C9 . . 109.0(3) ?
C16 C11 C9 . . 129.8(3) ?
C11 C12 C13 . . 121.1(3) ?
C11 C12 C10 . . 108.1(3) ?
C13 C12 C10 . . 130.8(3) ?
C14 C13 C12 . . 118.2(3) ?
C14 C13 H13 . . 120.9 ?
C12 C13 H13 . . 120.9 ?
C13 C14 C15 . . 120.3(3) ?
C13 C14 H14 . . 119.9 ?
C15 C14 H14 . . 119.9 ?
C16 C15 C14 . . 121.7(3) ?
C16 C15 H15 . . 119.2 ?
C14 C15 H15 . . 119.2 ?
C11 C16 C15 . . 117.5(3) ?
C11 C16 H16 . . 121.2 ?
C15 C16 H16 . . 121.2 ?

loop_
_geom_bond_atom_site_label_1
_geom_bond_atom_site_label_2
_geom_bond_site_symmetry_2
_geom_bond_distance
_geom_bond_publ_flag
O1 C1 . 1.394(3) ?
O1 C9 . 1.403(4) ?
O2 C2 . 1.372(4) ?
O2 C1 . 1.444(4) ?
O3 C2 . 1.192(4) ?
O4 C10 . 1.374(4) ?
O4 C9 . 1.436(4) ?
O5 C10 . 1.197(4) ?
C1 C3 . 1.491(4) ?
C1 H1 . 0.9800 ?
C2 C4 . 1.467(4) ?
C3 C4 . 1.372(4) ?
C3 C8 . 1.379(4) ?
C4 C5 . 1.390(4) ?
C5 C6 . 1.373(5) ?
C5 H5 . 0.9300 ?
C6 C7 . 1.372(5) ?
C6 H6 . 0.9300 ?
C7 C8 . 1.391(5) ?
C7 H7 . 0.9300 ?
C8 H8 . 0.9300 ?
C9 C11 . 1.495(4) ?
C9 H9 . 0.9800 ?
C10 C12 . 1.465(5) ?
C11 C12 . 1.371(4) ?
C11 C16 . 1.375(4) ?
C12 C13 . 1.380(4) ?
C13 C14 . 1.371(5) ?
C13 H13 . 0.9300 ?
C14 C15 . 1.382(5) ?
C14 H14 . 0.9300 ?
C15 C16 . 1.375(4) ?
C15 H15 . 0.9300 ?
C16 H16 . 0.9300 ?

loop_
_geom_hbond_atom_site_label_D
_geom_hbond_atom_site_label_H
_geom_hbond_atom_site_label_A
_geom_hbond_site_symmetry_A
_geom_hbond_distance_DH
_geom_hbond_distance_HA
_geom_hbond_distance_DA
_geom_hbond_angle_DHA
C6 H6 O5 2_464 0.93 2.68 3.407(4) 135.9
C1 H1 O3 1_545 0.98 2.61 3.337(4) 131.3

loop_
_cod_related_entry_id
_cod_related_entry_database
_cod_related_entry_code
1 ChemSpider 350639
